data_4308686
loop_
_publ_author_name
'Xianghua Yu'
'Zi-Ling Xue'

_publ_contact_author_name 'Zi-Ling Xue'
_publ_section_title
;
Deprotonation Reactions of Zirconium and Hafnium Amide Complexes
H2N-M[N(SiMe3)2]3 and Subsequent Silyl Migration from Amide -N(SiMe3)2 to
Imide NH Ligands
;
_journal_name_full 'Inorganic Chemistry'
_journal_page_first 1505
_journal_page_last 1510
_journal_paper_doi 10.1021/ic0485413
_journal_volume 44
_journal_year 2005
_chemical_formula_sum 'C26 H71 Li N4 O2 Si6 Zr'
_chemical_formula_weight 738.57
_chemical_name_common zirconium
_chemical_name_systematic
; 
Zirconium Trimethylsilylamide lithium THF
;
_space_group_IT_number 2
_symmetry_cell_setting triclinic
_symmetry_space_group_name_Hall '-P 1'
_symmetry_space_group_name_H-M 'P -1'
_atom_sites_solution_hydrogens geom
_atom_sites_solution_primary direct
_atom_sites_solution_secondary difmap
_audit_creation_method SHELXL-97
_cell_angle_alpha 84.513(7)
_cell_angle_beta 85.172(8)
_cell_angle_gamma 62.462(7)
_cell_formula_units_Z 4
_cell_length_a 11.666(5)
_cell_length_b 12.283(5)
_cell_length_c 33.923(15)
_cell_measurement_temperature 173(2)
_cell_volume 4286(3)
_computing_cell_refinement 'SMART, Bruker (2000)'
_computing_data_collection 'SMART, Bruker (2000)'
_computing_data_reduction 'SHELXS-97 (Sheldrick, 1990)'
_computing_molecular_graphics 'SHELXL-97 (Sheldrick, 1997)'
_computing_publication_material 'SHELXTL, Bruker (2000)'
_computing_structure_refinement 'SHELXL-97 (Sheldrick, 1997)'
_computing_structure_solution 'SHELXS-97 (Sheldrick, 1990)'
_diffrn_ambient_temperature 173(2)
_diffrn_measured_fraction_theta_full 0.938
_diffrn_measured_fraction_theta_max 0.938
_diffrn_measurement_device_type 'CCD area detector'
_diffrn_measurement_method Multi-scan
_diffrn_radiation_monochromator graphite
_diffrn_radiation_source 'fine-focus sealed tube'
_diffrn_radiation_type MoK\a
_diffrn_radiation_wavelength 0.71073
_diffrn_reflns_av_R_equivalents 0.0361
_diffrn_reflns_av_sigmaI/netI 0.0481
_diffrn_reflns_limit_h_max 15
_diffrn_reflns_limit_h_min -15
_diffrn_reflns_limit_k_max 16
_diffrn_reflns_limit_k_min -16
_diffrn_reflns_limit_l_max 44
_diffrn_reflns_limit_l_min -44
_diffrn_reflns_number 46598
_diffrn_reflns_theta_full 28.33
_diffrn_reflns_theta_max 28.33
_diffrn_reflns_theta_min 1.21
_exptl_absorpt_coefficient_mu 0.450
_exptl_absorpt_correction_T_max 0.9564
_exptl_absorpt_correction_T_min 0.8695
_exptl_absorpt_correction_type multi-scan
_exptl_absorpt_process_details 'SADABS, Bruker (2000)'
_exptl_crystal_colour colorless
_exptl_crystal_density_diffrn 1.145
_exptl_crystal_density_method 'not measured'
_exptl_crystal_description flake
_exptl_crystal_F_000 1592
_exptl_crystal_size_max 0.32
_exptl_crystal_size_mid 0.30
_exptl_crystal_size_min 0.10
_refine_diff_density_max 0.950
_refine_diff_density_min -0.686
_refine_diff_density_rms 0.093
_refine_ls_extinction_method none
_refine_ls_goodness_of_fit_ref 0.836
_refine_ls_hydrogen_treatment mixed
_refine_ls_matrix_type full
_refine_ls_number_parameters 763
_refine_ls_number_reflns 20081
_refine_ls_number_restraints 0
_refine_ls_restrained_S_all 0.836
_refine_ls_R_factor_all 0.0619
_refine_ls_R_factor_gt 0.0424
_refine_ls_shift/su_max 4.401
_refine_ls_shift/su_mean 0.021
_refine_ls_structure_factor_coef Fsqd
_refine_ls_weighting_details 'calc w=1/[\s^2^(Fo^2^)+(0.1007P)^2^+8.9745P] where P=(Fo^2^+2Fc^2^)/3'
_refine_ls_weighting_scheme calc
_refine_ls_wR_factor_gt 0.1169
_refine_ls_wR_factor_ref 0.1492
_reflns_number_gt 15587
_reflns_number_total 20081
_reflns_threshold_expression >2sigma(I)
_cod_data_source_file ic0485413rom20041019_121820.cif
_cod_data_source_block yu17
_cod_depositor_comments
;
The following automatic conversions were performed:
'_symmetry_cell_setting' value 'Triclinic' changed to 'triclinic'
according to '/home/saulius/struct/CIF-dictionaries/cif_core.dic'
dictionary named 'cif_core.dic' version 2.4.1 from 2010-06-29.

Automatic conversion script
Id: cif_fix_enum 1527 2010-12-29 10:47:43Z saulius 
;
_cod_database_code 4308686

loop_
_symmetry_equiv_pos_as_xyz
'x, y, z'
'-x, -y, -z'

loop_
_atom_site_label
_atom_site_type_symbol
_atom_site_fract_x
_atom_site_fract_y
_atom_site_fract_z
_atom_site_U_iso_or_equiv
_atom_site_adp_type
_atom_site_occupancy
_atom_site_symmetry_multiplicity
_atom_site_calc_flag
_atom_site_refinement_flags
_atom_site_disorder_assembly
_atom_site_disorder_group
C1 C 0.4711(4) 0.1127(3) 0.19273(11) 0.0410(8) Uani 1 1 d . . .
H1A H 0.4904 0.0442 0.1764 0.061 Uiso 1 1 calc R . .
H1B H 0.4223 0.1059 0.2170 0.061 Uiso 1 1 calc R . .
H1C H 0.5522 0.1101 0.1997 0.061 Uiso 1 1 calc R . .
C2 C 0.2179(4) 0.2571(5) 0.15659(13) 0.0549(11) Uani 1 1 d . . .
H2A H 0.1566 0.3364 0.1443 0.082 Uiso 1 1 calc R . .
H2B H 0.1808 0.2413 0.1822 0.082 Uiso 1 1 calc R . .
H2C H 0.2351 0.1915 0.1392 0.082 Uiso 1 1 calc R . .
C3 C 0.3306(4) 0.3890(4) 0.19791(12) 0.0460(9) Uani 1 1 d . . .
H3A H 0.4098 0.3906 0.2046 0.069 Uiso 1 1 calc R . .
H3B H 0.2861 0.3752 0.2222 0.069 Uiso 1 1 calc R . .
H3C H 0.2736 0.4677 0.1844 0.069 Uiso 1 1 calc R . .
C4 C 0.2938(4) 0.2684(3) 0.05598(11) 0.0393(8) Uani 1 1 d . . .
H4A H 0.3634 0.1872 0.0498 0.059 Uiso 1 1 calc R . .
H4B H 0.2527 0.3135 0.0315 0.059 Uiso 1 1 calc R . .
H4C H 0.2292 0.2586 0.0743 0.059 Uiso 1 1 calc R . .
C5 C 0.2264(4) 0.5104(3) 0.09084(13) 0.0498(10) Uani 1 1 d . . .
H5A H 0.1654 0.4994 0.1104 0.075 Uiso 1 1 calc R . .
H5B H 0.1817 0.5522 0.0665 0.075 Uiso 1 1 calc R . .
H5C H 0.2608 0.5603 0.1015 0.075 Uiso 1 1 calc R . .
C6 C 0.4657(3) 0.3870(3) 0.03969(10) 0.0375(8) Uani 1 1 d . . .
H6A H 0.5054 0.4328 0.0500 0.056 Uiso 1 1 calc R . .
H6B H 0.4123 0.4355 0.0175 0.056 Uiso 1 1 calc R . .
H6C H 0.5336 0.3087 0.0305 0.056 Uiso 1 1 calc R . .
C7 C 0.5503(4) 0.5031(4) 0.14992(12) 0.0480(10) Uani 1 1 d . . .
H7A H 0.4783 0.4957 0.1397 0.072 Uiso 1 1 calc R . .
H7B H 0.5174 0.5824 0.1618 0.072 Uiso 1 1 calc R . .
H7C H 0.5926 0.4362 0.1701 0.072 Uiso 1 1 calc R . .
C8 C 0.5832(4) 0.6305(3) 0.07342(13) 0.0464(9) Uani 1 1 d . . .
H8A H 0.6444 0.6344 0.0524 0.070 Uiso 1 1 calc R . .
H8B H 0.5468 0.7056 0.0879 0.070 Uiso 1 1 calc R . .
H8C H 0.5134 0.6231 0.0617 0.070 Uiso 1 1 calc R . .
C9 C 0.8015(5) 0.5154(4) 0.12996(14) 0.0583(12) Uani 1 1 d . . .
H9A H 0.8535 0.4426 0.1470 0.087 Uiso 1 1 calc R . .
H9B H 0.7623 0.5880 0.1456 0.087 Uiso 1 1 calc R . .
H9C H 0.8571 0.5269 0.1084 0.087 Uiso 1 1 calc R . .
C10 C 0.8866(4) 0.4384(3) 0.02900(12) 0.0439(9) Uani 1 1 d . . .
H10A H 0.8127 0.4996 0.0142 0.066 Uiso 1 1 calc R . .
H10B H 0.9633 0.4039 0.0110 0.066 Uiso 1 1 calc R . .
H10C H 0.9033 0.4778 0.0501 0.066 Uiso 1 1 calc R . .
C11 C 1.0033(3) 0.1927(3) 0.07360(12) 0.0436(9) Uani 1 1 d . . .
H11A H 1.0300 0.2300 0.0929 0.065 Uiso 1 1 calc R . .
H11B H 1.0712 0.1607 0.0526 0.065 Uiso 1 1 calc R . .
H11C H 0.9892 0.1252 0.0869 0.065 Uiso 1 1 calc R . .
C12 C 0.8163(4) 0.2475(4) 0.00839(11) 0.0465(9) Uani 1 1 d . . .
H12A H 0.8033 0.1759 0.0177 0.070 Uiso 1 1 calc R . .
H12B H 0.8901 0.2226 -0.0109 0.070 Uiso 1 1 calc R . .
H12C H 0.7383 0.3104 -0.0042 0.070 Uiso 1 1 calc R . .
C13 C 0.6557(4) 0.0252(4) 0.01051(11) 0.0476(10) Uani 1 1 d . . .
H13A H 0.5826 0.1081 0.0106 0.071 Uiso 1 1 calc R . .
H13B H 0.6303 -0.0297 -0.0013 0.071 Uiso 1 1 calc R . .
H13C H 0.7291 0.0280 -0.0050 0.071 Uiso 1 1 calc R . .
C14 C 0.8396(4) -0.1943(3) 0.05909(14) 0.0473(10) Uani 1 1 d . . .
H14A H 0.9113 -0.1919 0.0424 0.071 Uiso 1 1 calc R . .
H14B H 0.8089 -0.2455 0.0474 0.071 Uiso 1 1 calc R . .
H14C H 0.8693 -0.2292 0.0857 0.071 Uiso 1 1 calc R . .
C15 C 0.5659(3) -0.0427(3) 0.09164(11) 0.0361(7) Uani 1 1 d . . .
H15A H 0.5965 -0.0906 0.1168 0.054 Uiso 1 1 calc R . .
H15B H 0.5298 -0.0828 0.0766 0.054 Uiso 1 1 calc R . .
H15C H 0.4989 0.0404 0.0970 0.054 Uiso 1 1 calc R . .
C16 C 0.8817(5) 0.0076(5) 0.23341(12) 0.0597(12) Uani 1 1 d . . .
H16A H 0.8183 -0.0170 0.2464 0.090 Uiso 1 1 calc R . .
H16B H 0.9373 0.0090 0.2533 0.090 Uiso 1 1 calc R . .
H16C H 0.9349 -0.0514 0.2138 0.090 Uiso 1 1 calc R . .
C17 C 0.6685(5) 0.2593(5) 0.24598(13) 0.0649(13) Uani 1 1 d . . .
H17A H 0.6227 0.3451 0.2356 0.097 Uiso 1 1 calc R . .
H17B H 0.7106 0.2554 0.2703 0.097 Uiso 1 1 calc R . .
H17C H 0.6066 0.2261 0.2519 0.097 Uiso 1 1 calc R . .
C18 C 0.9111(5) 0.2322(6) 0.19910(14) 0.0715(16) Uani 1 1 d . . .
H18A H 0.9559 0.2105 0.1731 0.107 Uiso 1 1 calc R . .
H18B H 0.9745 0.1988 0.2198 0.107 Uiso 1 1 calc R . .
H18C H 0.8637 0.3219 0.1998 0.107 Uiso 1 1 calc R . .
C19 C 1.1007(4) -0.1362(3) 0.09413(12) 0.0423(8) Uani 1 1 d . . .
H19A H 1.0663 -0.0810 0.0702 0.051 Uiso 1 1 calc R . .
H19B H 1.0864 -0.2092 0.0929 0.051 Uiso 1 1 calc R . .
C20 C 1.2413(4) -0.1739(6) 0.09676(18) 0.0768(16) Uani 1 1 d . . .
H20A H 1.2907 -0.2646 0.1003 0.092 Uiso 1 1 calc R . .
H20B H 1.2747 -0.1461 0.0721 0.092 Uiso 1 1 calc R . .
C21 C 1.2548(5) -0.1210(10) 0.1285(2) 0.153(5) Uani 1 1 d . . .
H21A H 1.2842 -0.0588 0.1190 0.184 Uiso 1 1 calc R . .
H21B H 1.3215 -0.1846 0.1456 0.184 Uiso 1 1 calc R . .
C22 C 1.1336(4) -0.0627(6) 0.15134(14) 0.0637(13) Uani 1 1 d . . .
H22A H 1.1098 0.0247 0.1543 0.076 Uiso 1 1 calc R . .
H22B H 1.1408 -0.1049 0.1781 0.076 Uiso 1 1 calc R . .
C23 C 0.9795(5) -0.2867(4) 0.17279(18) 0.086(2) Uani 1 1 d . . .
H23A H 1.0504 -0.2662 0.1765 0.103 Uiso 1 1 calc R . .
H23B H 1.0005 -0.3320 0.1484 0.103 Uiso 1 1 calc R . .
C24 C 0.9675(5) -0.3631(5) 0.20662(17) 0.0746(17) Uani 1 1 d . . .
H24A H 0.9780 -0.4420 0.1980 0.090 Uiso 1 1 calc R . .
H24B H 1.0346 -0.3809 0.2257 0.090 Uiso 1 1 calc R . .
C25 C 0.8385(5) -0.2944(4) 0.22501(15) 0.0662(14) Uani 1 1 d . . .
H25A H 0.8434 -0.2593 0.2495 0.079 Uiso 1 1 calc R . .
H25B H 0.7967 -0.3483 0.2317 0.079 Uiso 1 1 calc R . .
C26 C 0.7634(4) -0.1925(4) 0.19418(14) 0.0524(11) Uani 1 1 d . . .
H26A H 0.7113 -0.2169 0.1789 0.063 Uiso 1 1 calc R . .
H26B H 0.7047 -0.1157 0.2071 0.063 Uiso 1 1 calc R . .
C27 C 0.2786(5) 0.9195(4) 0.26682(12) 0.0532(10) Uani 1 1 d . . .
H27A H 0.1882 0.9596 0.2768 0.080 Uiso 1 1 calc R . .
H27B H 0.2820 0.9271 0.2378 0.080 Uiso 1 1 calc R . .
H27C H 0.3257 0.9590 0.2768 0.080 Uiso 1 1 calc R . .
C28 C 0.2847(6) 0.6807(5) 0.25363(16) 0.0724(15) Uani 1 1 d . . .
H28A H 0.3324 0.5910 0.2577 0.109 Uiso 1 1 calc R . .
H28B H 0.2919 0.7051 0.2255 0.109 Uiso 1 1 calc R . .
H28C H 0.1933 0.7081 0.2617 0.109 Uiso 1 1 calc R . .
C29 C 0.5305(5) 0.6835(5) 0.26844(15) 0.0701(14) Uani 1 1 d . . .
H29A H 0.5735 0.7195 0.2825 0.105 Uiso 1 1 calc R . .
H29B H 0.5398 0.7000 0.2398 0.105 Uiso 1 1 calc R . .
H29C H 0.5704 0.5945 0.2748 0.105 Uiso 1 1 calc R . .
C30 C 0.1789(6) 0.5838(6) 0.3378(2) 0.091(2) Uani 1 1 d . . .
H30A H 0.0994 0.6608 0.3414 0.137 Uiso 1 1 calc R . .
H30B H 0.1711 0.5166 0.3538 0.137 Uiso 1 1 calc R . .
H30C H 0.1924 0.5659 0.3098 0.137 Uiso 1 1 calc R . .
C31 C 0.4741(6) 0.4562(4) 0.3426(2) 0.0816(17) Uani 1 1 d . . .
H31A H 0.4775 0.4406 0.3146 0.122 Uiso 1 1 calc R . .
H31B H 0.4749 0.3863 0.3593 0.122 Uiso 1 1 calc R . .
H31C H 0.5494 0.4672 0.3478 0.122 Uiso 1 1 calc R . .
C32 C 0.2954(5) 0.5996(4) 0.40917(14) 0.0600(12) Uani 1 1 d . . .
H32A H 0.3619 0.6128 0.4207 0.090 Uiso 1 1 calc R . .
H32B H 0.3009 0.5202 0.4196 0.090 Uiso 1 1 calc R . .
H32C H 0.2097 0.6656 0.4161 0.090 Uiso 1 1 calc R . .
C33 C 0.6399(4) 0.6693(4) 0.36690(14) 0.0574(11) Uani 1 1 d . . .
H33A H 0.6058 0.6193 0.3562 0.086 Uiso 1 1 calc R . .
H33B H 0.7340 0.6316 0.3620 0.086 Uiso 1 1 calc R . .
H33C H 0.6004 0.7523 0.3539 0.086 Uiso 1 1 calc R . .
C34 C 0.7076(5) 0.7344(5) 0.44191(18) 0.0708(14) Uani 1 1 d . . .
H34A H 0.6936 0.8129 0.4280 0.106 Uiso 1 1 calc R . .
H34B H 0.7985 0.6738 0.4381 0.106 Uiso 1 1 calc R . .
H34C H 0.6865 0.7459 0.4703 0.106 Uiso 1 1 calc R . .
C35 C 0.6576(5) 0.5143(4) 0.44188(18) 0.0746(16) Uani 1 1 d . . .
H35A H 0.6344 0.5129 0.4703 0.112 Uiso 1 1 calc R . .
H35B H 0.7518 0.4684 0.4378 0.112 Uiso 1 1 calc R . .
H35C H 0.6162 0.4762 0.4281 0.112 Uiso 1 1 calc R . .
C36 C 0.2209(4) 0.8108(5) 0.49013(13) 0.0599(12) Uani 1 1 d . . .
H36A H 0.1611 0.8533 0.4688 0.090 Uiso 1 1 calc R . .
H36B H 0.1824 0.8509 0.5149 0.090 Uiso 1 1 calc R . .
H36C H 0.2377 0.7247 0.4934 0.090 Uiso 1 1 calc R . .
C37 C 0.3495(4) 0.9782(4) 0.48133(13) 0.0523(10) Uani 1 1 d . . .
H37A H 0.4326 0.9807 0.4786 0.078 Uiso 1 1 calc R . .
H37B H 0.3077 1.0066 0.5072 0.078 Uiso 1 1 calc R . .
H37C H 0.2935 1.0320 0.4603 0.078 Uiso 1 1 calc R . .
C38 C 0.4853(5) 0.7217(5) 0.51860(14) 0.0675(14) Uani 1 1 d . . .
H38A H 0.4885 0.6402 0.5211 0.101 Uiso 1 1 calc R . .
H38B H 0.4509 0.7618 0.5435 0.101 Uiso 1 1 calc R . .
H38C H 0.5727 0.7129 0.5126 0.101 Uiso 1 1 calc R . .
C39 C -0.0735(4) 0.8955(5) 0.42592(16) 0.0708(15) Uani 1 1 d . . .
H39A H -0.0098 0.8085 0.4260 0.106 Uiso 1 1 calc R . .
H39B H -0.1582 0.9047 0.4197 0.106 Uiso 1 1 calc R . .
H39C H -0.0796 0.9259 0.4521 0.106 Uiso 1 1 calc R . .
C40 C -0.1528(4) 1.1506(4) 0.38969(16) 0.0597(12) Uani 1 1 d . . .
H40A H -0.1498 1.1834 0.4146 0.090 Uiso 1 1 calc R . .
H40B H -0.2378 1.1539 0.3880 0.090 Uiso 1 1 calc R . .
H40C H -0.1382 1.2001 0.3673 0.090 Uiso 1 1 calc R . .
C41 C -0.0225(5) 0.9408(6) 0.33782(15) 0.0777(17) Uani 1 1 d . . .
H41A H -0.0308 1.0084 0.3185 0.116 Uiso 1 1 calc R . .
H41B H -0.0955 0.9230 0.3360 0.116 Uiso 1 1 calc R . .
H41C H 0.0587 0.8673 0.3322 0.116 Uiso 1 1 calc R . .
C42 C 0.5395(5) 1.0674(5) 0.38162(16) 0.0656(13) Uani 1 1 d . . .
H42A H 0.4733 1.1127 0.4018 0.098 Uiso 1 1 calc R . .
H42B H 0.5877 1.1131 0.3724 0.098 Uiso 1 1 calc R . .
H42C H 0.5991 0.9862 0.3931 0.098 Uiso 1 1 calc R . .
C43 C 0.5929(4) 0.9593(4) 0.30200(15) 0.0608(13) Uani 1 1 d . . .
H43A H 0.6509 0.8788 0.3143 0.091 Uiso 1 1 calc R . .
H43B H 0.6419 1.0048 0.2934 0.091 Uiso 1 1 calc R . .
H43C H 0.5549 0.9479 0.2790 0.091 Uiso 1 1 calc R . .
C44 C 0.3688(4) 1.2046(4) 0.31339(13) 0.0504(10) Uani 1 1 d . . .
H44A H 0.3373 1.1965 0.2885 0.076 Uiso 1 1 calc R . .
H44B H 0.4261 1.2431 0.3078 0.076 Uiso 1 1 calc R . .
H44C H 0.2951 1.2559 0.3306 0.076 Uiso 1 1 calc R . .
C45 C -0.0195(5) 1.3813(3) 0.34463(12) 0.0523(11) Uani 1 1 d . . .
H45A H 0.0344 1.4084 0.3580 0.063 Uiso 1 1 calc R . .
H45B H -0.0960 1.3932 0.3623 0.063 Uiso 1 1 calc R . .
C46 C -0.0611(6) 1.4532(4) 0.30565(14) 0.0722(16) Uani 1 1 d . . .
H46A H -0.1555 1.4856 0.3034 0.087 Uiso 1 1 calc R . .
H46B H -0.0405 1.5233 0.3033 0.087 Uiso 1 1 calc R . .
C47 C 0.0070(9) 1.3720(4) 0.27584(15) 0.113(3) Uani 1 1 d . . .
H47A H 0.0858 1.3796 0.2665 0.135 Uiso 1 1 calc R . .
H47B H -0.0479 1.3898 0.2530 0.135 Uiso 1 1 calc R . .
C48 C 0.0426(6) 1.2439(4) 0.29460(12) 0.0624(14) Uani 1 1 d . . .
H48A H -0.0258 1.2198 0.2911 0.075 Uiso 1 1 calc R . .
H48B H 0.1254 1.1826 0.2828 0.075 Uiso 1 1 calc R . .
C49 C 0.0361(4) 1.2446(4) 0.44869(11) 0.0436(9) Uani 1 1 d . . .
H49A H 0.0498 1.1667 0.4638 0.052 Uiso 1 1 calc R . .
H49B H -0.0483 1.2801 0.4361 0.052 Uiso 1 1 calc R . .
C50 C 0.0387(4) 1.3340(4) 0.47589(13) 0.0554(11) Uani 1 1 d . . .
H50A H 0.0870 1.2903 0.4998 0.066 Uiso 1 1 calc R . .
H50B H -0.0500 1.3945 0.4841 0.066 Uiso 1 1 calc R . .
C51 C 0.1088(5) 1.3973(4) 0.45006(14) 0.0586(12) Uani 1 1 d . . .
H51A H 0.0483 1.4665 0.4329 0.070 Uiso 1 1 calc R . .
H51B H 0.1529 1.4278 0.4665 0.070 Uiso 1 1 calc R . .
C52 C 0.2046(4) 1.2936(4) 0.42609(12) 0.0455(9) Uani 1 1 d . . .
H52A H 0.2296 1.3260 0.4008 0.055 Uiso 1 1 calc R . .
H52B H 0.2835 1.2424 0.4410 0.055 Uiso 1 1 calc R . .
Li1 Li 0.8436(6) -0.0158(5) 0.14286(17) 0.0334(12) Uani 1 1 d . . .
Li2 Li 0.1714(6) 1.1184(5) 0.37160(17) 0.0326(12) Uani 1 1 d . . .
N1 N 0.4529(2) 0.2806(2) 0.12057(7) 0.0216(5) Uani 1 1 d . . .
N2 N 0.7253(2) 0.3540(2) 0.08739(7) 0.0239(5) Uani 1 1 d . . .
N3 N 0.7516(2) 0.0580(2) 0.08573(7) 0.0237(5) Uani 1 1 d . . .
H3 H 0.815(3) 0.065(3) 0.0687(11) 0.028 Uiso 1 1 calc . . .
N4 N 0.7334(2) 0.1617(2) 0.16448(8) 0.0275(5) Uani 1 1 d . . .
N5 N 0.3299(3) 0.7322(3) 0.33493(9) 0.0359(6) Uani 1 1 d . . .
N6 N 0.4370(3) 0.7722(2) 0.43002(8) 0.0297(6) Uani 1 1 d . . .
N7 N 0.1292(3) 0.9693(3) 0.39580(9) 0.0314(6) Uani 1 1 d . . .
H7 H 0.130(4) 0.971(3) 0.4231(12) 0.038 Uiso 1 1 calc . . .
N8 N 0.3614(2) 0.9833(2) 0.35386(8) 0.0274(5) Uani 1 1 d . . .
O1 O 1.0378(2) -0.0725(2) 0.12964(7) 0.0362(5) Uani 1 1 d . . .
O2 O 0.8591(2) -0.1753(2) 0.16881(8) 0.0424(6) Uani 1 1 d . . .
O3 O 0.0541(2) 1.2539(2) 0.33568(7) 0.0365(5) Uani 1 1 d . . .
O4 O 0.1404(2) 1.2224(2) 0.41875(7) 0.0349(5) Uani 1 1 d . . .
Si1 Si 0.37302(8) 0.26130(8) 0.16442(3) 0.02813(18) Uani 1 1 d . . .
Si2 Si 0.36272(8) 0.35657(8) 0.07950(3) 0.02566(17) Uani 1 1 d . . .
Si3 Si 0.66964(9) 0.49358(8) 0.10846(3) 0.0328(2) Uani 1 1 d . . .
Si4 Si 0.84932(8) 0.31173(8) 0.05143(3) 0.02707(18) Uani 1 1 d . . .
Si5 Si 0.70321(9) -0.03329(8) 0.06245(3) 0.02701(18) Uani 1 1 d . . .
Si6 Si 0.79452(10) 0.16579(10) 0.20788(3) 0.0364(2) Uani 1 1 d . . .
Si7 Si 0.35444(11) 0.75364(10) 0.28418(3) 0.0424(2) Uani 1 1 d . . .
Si8 Si 0.32131(13) 0.59984(10) 0.35412(4) 0.0501(3) Uani 1 1 d . . .
Si9 Si 0.60101(10) 0.67817(9) 0.42167(3) 0.0408(2) Uani 1 1 d . . .
Si10 Si 0.37720(10) 0.81796(10) 0.47731(3) 0.0373(2) Uani 1 1 d . . .
Si11 Si -0.02244(9) 0.98537(9) 0.38803(3) 0.0320(2) Uani 1 1 d . . .
Si12 Si 0.46029(9) 1.04848(8) 0.33892(3) 0.03057(19) Uani 1 1 d . . .
Zr1 Zr 0.65622(2) 0.22739(2) 0.114565(8) 0.01835(7) Uani 1 1 d . . .
Zr2 Zr 0.32464(3) 0.85265(2) 0.378074(8) 0.02296(8) Uani 1 1 d . . .

loop_
_atom_site_aniso_label
_atom_site_aniso_U_11
_atom_site_aniso_U_22
_atom_site_aniso_U_33
_atom_site_aniso_U_23
_atom_site_aniso_U_13
_atom_site_aniso_U_12
C1 0.043(2) 0.0399(19) 0.0379(19) 0.0042(15) 0.0068(15) -0.0194(17)
C2 0.035(2) 0.084(3) 0.055(2) 0.008(2) 0.0033(18) -0.038(2)
C3 0.046(2) 0.046(2) 0.042(2) -0.0149(17) 0.0182(17) -0.0193(18)
C4 0.0345(18) 0.046(2) 0.044(2) 0.0040(16) -0.0116(15) -0.0240(17)
C5 0.041(2) 0.0348(19) 0.053(2) 0.0026(17) -0.0051(18) -0.0002(17)
C6 0.0363(18) 0.048(2) 0.0347(18) 0.0086(15) -0.0080(14) -0.0260(17)
C7 0.058(2) 0.0376(19) 0.049(2) -0.0188(17) 0.0199(19) -0.0227(18)
C8 0.041(2) 0.0255(16) 0.069(3) -0.0063(17) 0.0073(19) -0.0125(15)
C9 0.072(3) 0.062(3) 0.068(3) -0.013(2) -0.008(2) -0.051(3)
C10 0.037(2) 0.0374(19) 0.057(2) 0.0074(17) 0.0083(17) -0.0207(16)
C11 0.0252(17) 0.0402(19) 0.059(2) 0.0062(17) 0.0060(16) -0.0122(15)
C12 0.056(2) 0.068(3) 0.0320(18) -0.0149(17) 0.0150(17) -0.043(2)
C13 0.068(3) 0.055(2) 0.036(2) -0.0101(17) -0.0038(18) -0.040(2)
C14 0.042(2) 0.0337(18) 0.068(3) -0.0211(18) 0.0064(19) -0.0167(17)
C15 0.0340(18) 0.0333(17) 0.046(2) -0.0074(15) 0.0029(15) -0.0195(15)
C16 0.056(3) 0.084(3) 0.031(2) 0.009(2) -0.0093(18) -0.026(2)
C17 0.074(3) 0.086(4) 0.034(2) -0.020(2) 0.008(2) -0.035(3)
C18 0.083(4) 0.123(5) 0.049(3) 0.004(3) -0.020(2) -0.081(4)
C19 0.0349(19) 0.0367(18) 0.047(2) -0.0107(16) 0.0083(16) -0.0094(16)
C20 0.031(2) 0.105(4) 0.084(4) -0.038(3) 0.010(2) -0.018(3)
C21 0.029(3) 0.289(12) 0.136(7) -0.121(8) 0.021(3) -0.053(5)
C22 0.039(2) 0.106(4) 0.046(2) -0.015(2) -0.0023(18) -0.031(3)
C23 0.054(3) 0.043(2) 0.103(4) 0.030(3) 0.036(3) 0.013(2)
C24 0.043(3) 0.065(3) 0.092(4) 0.043(3) -0.006(2) -0.013(2)
C25 0.056(3) 0.056(3) 0.060(3) 0.026(2) 0.012(2) -0.011(2)
C26 0.037(2) 0.037(2) 0.068(3) 0.0167(19) 0.0036(19) -0.0096(17)
C27 0.075(3) 0.058(3) 0.032(2) -0.0029(18) -0.0019(19) -0.035(2)
C28 0.093(4) 0.078(3) 0.062(3) -0.025(3) -0.011(3) -0.048(3)
C29 0.064(3) 0.087(4) 0.054(3) -0.030(3) 0.015(2) -0.028(3)
C30 0.115(5) 0.085(4) 0.120(5) 0.022(4) -0.042(4) -0.084(4)
C31 0.100(4) 0.031(2) 0.109(5) -0.015(3) -0.003(4) -0.024(3)
C32 0.077(3) 0.047(2) 0.072(3) 0.009(2) -0.001(2) -0.045(2)
C33 0.035(2) 0.047(2) 0.073(3) -0.007(2) 0.012(2) -0.0054(18)
C34 0.046(3) 0.087(4) 0.089(4) 0.009(3) -0.021(3) -0.039(3)
C35 0.062(3) 0.037(2) 0.101(4) 0.022(2) -0.016(3) -0.005(2)
C36 0.056(3) 0.091(4) 0.039(2) 0.012(2) -0.0014(19) -0.043(3)
C37 0.058(3) 0.053(2) 0.041(2) -0.0082(18) -0.0026(19) -0.020(2)
C38 0.071(3) 0.076(3) 0.049(3) 0.017(2) -0.026(2) -0.028(3)
C39 0.044(2) 0.098(4) 0.080(3) 0.035(3) -0.005(2) -0.047(3)
C40 0.034(2) 0.061(3) 0.085(3) 0.000(2) -0.010(2) -0.022(2)
C41 0.053(3) 0.122(5) 0.050(3) -0.033(3) -0.012(2) -0.027(3)
C42 0.056(3) 0.081(3) 0.079(3) -0.010(3) -0.016(2) -0.045(3)
C43 0.048(2) 0.049(2) 0.074(3) -0.006(2) 0.031(2) -0.018(2)
C44 0.062(3) 0.040(2) 0.054(2) 0.0013(17) 0.014(2) -0.030(2)
C45 0.067(3) 0.0306(18) 0.037(2) 0.0015(15) -0.0012(19) -0.0042(18)
C46 0.098(4) 0.038(2) 0.045(3) 0.0075(19) -0.010(3) -0.002(2)
C47 0.231(9) 0.040(3) 0.039(3) 0.014(2) -0.034(4) -0.037(4)
C48 0.111(4) 0.037(2) 0.037(2) 0.0043(17) -0.022(2) -0.031(2)
C49 0.0347(19) 0.053(2) 0.041(2) -0.0144(17) 0.0051(15) -0.0173(17)
C50 0.050(2) 0.066(3) 0.049(2) -0.029(2) 0.0103(19) -0.022(2)
C51 0.083(3) 0.044(2) 0.052(3) -0.0151(19) -0.004(2) -0.028(2)
C52 0.058(2) 0.049(2) 0.041(2) -0.0104(17) 0.0036(18) -0.033(2)
Li1 0.032(3) 0.031(3) 0.032(3) 0.003(2) -0.002(2) -0.010(2)
Li2 0.033(3) 0.022(2) 0.038(3) 0.004(2) -0.005(2) -0.009(2)
N1 0.0189(11) 0.0220(11) 0.0246(12) -0.0008(9) -0.0011(9) -0.0102(10)
N2 0.0224(12) 0.0229(12) 0.0293(13) -0.0029(10) 0.0014(10) -0.0131(10)
N3 0.0240(12) 0.0230(12) 0.0250(12) -0.0019(10) 0.0002(10) -0.0117(10)
N4 0.0243(13) 0.0340(14) 0.0246(13) -0.0059(10) 0.0015(10) -0.0135(11)
N5 0.0394(16) 0.0322(14) 0.0427(16) -0.0054(12) -0.0007(13) -0.0217(13)
N6 0.0238(13) 0.0283(13) 0.0362(15) 0.0044(11) -0.0068(11) -0.0116(11)
N7 0.0285(14) 0.0398(15) 0.0318(14) 0.0091(12) -0.0061(11) -0.0219(12)
N8 0.0231(12) 0.0271(12) 0.0338(14) -0.0044(10) 0.0042(10) -0.0136(11)
O1 0.0252(12) 0.0426(13) 0.0345(13) -0.0010(10) 0.0018(9) -0.0110(10)
O2 0.0383(14) 0.0295(12) 0.0443(14) 0.0095(10) 0.0044(11) -0.0058(11)
O3 0.0450(14) 0.0281(11) 0.0301(12) 0.0032(9) -0.0065(10) -0.0116(11)
O4 0.0385(13) 0.0359(12) 0.0299(12) -0.0079(10) 0.0014(10) -0.0160(11)
Si1 0.0221(4) 0.0308(4) 0.0312(4) -0.0015(3) 0.0043(3) -0.0129(4)
Si2 0.0199(4) 0.0238(4) 0.0321(4) 0.0010(3) -0.0029(3) -0.0092(3)
Si3 0.0357(5) 0.0278(4) 0.0420(5) -0.0096(4) 0.0044(4) -0.0203(4)
Si4 0.0247(4) 0.0278(4) 0.0323(4) -0.0011(3) 0.0047(3) -0.0162(3)
Si5 0.0287(4) 0.0249(4) 0.0311(4) -0.0079(3) 0.0027(3) -0.0148(4)
Si6 0.0377(5) 0.0581(6) 0.0215(4) -0.0046(4) -0.0016(4) -0.0283(5)
Si7 0.0458(6) 0.0469(6) 0.0389(5) -0.0161(5) 0.0028(4) -0.0234(5)
Si8 0.0620(7) 0.0341(5) 0.0678(8) -0.0019(5) -0.0111(6) -0.0325(5)
Si9 0.0261(5) 0.0342(5) 0.0561(6) 0.0085(4) -0.0100(4) -0.0096(4)
Si10 0.0358(5) 0.0466(6) 0.0302(5) 0.0094(4) -0.0095(4) -0.0203(5)
Si11 0.0272(4) 0.0463(5) 0.0301(5) 0.0029(4) -0.0041(3) -0.0239(4)
Si12 0.0291(4) 0.0316(4) 0.0352(5) -0.0027(4) 0.0070(4) -0.0187(4)
Zr1 0.01704(13) 0.01933(13) 0.02011(13) -0.00269(10) 0.00056(9) -0.00951(10)
Zr2 0.02257(14) 0.02131(14) 0.02717(15) 0.00162(11) -0.00148(11) -0.01241(11)

loop_
_atom_type_symbol
_atom_type_description
_atom_type_scat_dispersion_real
_atom_type_scat_dispersion_imag
_atom_type_scat_source
C C 0.0033 0.0016 'International Tables Vol C Tables 4.2.6.8 and 6.1.1.4'
H H 0.0000 0.0000 'International Tables Vol C Tables 4.2.6.8 and 6.1.1.4'
N N 0.0061 0.0033 'International Tables Vol C Tables 4.2.6.8 and 6.1.1.4'
O O 0.0106 0.0060 'International Tables Vol C Tables 4.2.6.8 and 6.1.1.4'
Si Si 0.0817 0.0704 'International Tables Vol C Tables 4.2.6.8 and 6.1.1.4'
Zr Zr -2.9673 0.5597 'International Tables Vol C Tables 4.2.6.8 and 6.1.1.4'
Li Li -0.0003 0.0001 'International Tables Vol C Tables 4.2.6.8 and 6.1.1.4'

loop_
_geom_angle_atom_site_label_1
_geom_angle_atom_site_label_2
_geom_angle_atom_site_label_3
_geom_angle
_geom_angle_site_symmetry_1
_geom_angle_site_symmetry_3
_geom_angle_publ_flag
O1 C19 C20 106.0(3) . . ?
C21 C20 C19 107.7(4) . . ?
C20 C21 C22 111.0(5) . . ?
C21 C22 O1 106.3(4) . . ?
O2 C23 C24 109.4(4) . . ?
C25 C24 C23 106.9(4) . . ?
C24 C25 C26 105.3(4) . . ?
O2 C26 C25 105.6(3) . . ?
O3 C45 C46 106.2(3) . . ?
C47 C46 C45 106.9(4) . . ?
C46 C47 C48 105.9(4) . . ?
O3 C48 C47 104.1(3) . . ?
O4 C49 C50 106.4(3) . . ?
C49 C50 C51 103.2(3) . . ?
C52 C51 C50 101.5(3) . . ?
O4 C52 C51 106.0(3) . . ?
O2 Li1 O1 97.6(3) . . ?
O2 Li1 N4 126.9(3) . . ?
O1 Li1 N4 117.4(3) . . ?
O2 Li1 N3 121.4(3) . . ?
O1 Li1 N3 104.5(3) . . ?
N4 Li1 N3 88.6(2) . . ?
O3 Li2 O4 96.5(2) . . ?
O3 Li2 N8 123.9(3) . . ?
O4 Li2 N8 121.8(3) . . ?
O3 Li2 N7 122.1(3) . . ?
O4 Li2 N7 104.3(3) . . ?
N8 Li2 N7 88.7(2) . . ?
Si2 N1 Si1 118.79(14) . . ?
Si2 N1 Zr1 116.70(12) . . ?
Si1 N1 Zr1 124.37(13) . . ?
Si4 N2 Si3 119.70(14) . . ?
Si4 N2 Zr1 122.36(13) . . ?
Si3 N2 Zr1 117.17(13) . . ?
Si5 N3 Zr1 135.92(14) . . ?
Si5 N3 Li1 117.03(19) . . ?
Zr1 N3 Li1 83.66(17) . . ?
Si6 N4 Zr1 155.28(17) . . ?
Si6 N4 Li1 108.7(2) . . ?
Zr1 N4 Li1 91.67(19) . . ?
Si8 N5 Si7 119.64(17) . . ?
Si8 N5 Zr2 115.64(16) . . ?
Si7 N5 Zr2 124.52(15) . . ?
Si10 N6 Si9 119.69(16) . . ?
Si10 N6 Zr2 122.97(15) . . ?
Si9 N6 Zr2 116.36(15) . . ?
Si11 N7 Zr2 137.63(17) . . ?
Si11 N7 Li2 116.8(2) . . ?
Zr2 N7 Li2 84.78(18) . . ?
Si12 N8 Zr2 154.01(17) . . ?
Si12 N8 Li2 111.7(2) . . ?
Zr2 N8 Li2 90.57(18) . . ?
C22 O1 C19 108.4(3) . . ?
C22 O1 Li1 130.4(3) . . ?
C19 O1 Li1 121.2(3) . . ?
C26 O2 C23 107.4(3) . . ?
C26 O2 Li1 126.7(3) . . ?
C23 O2 Li1 124.4(3) . . ?
C48 O3 C45 108.7(3) . . ?
C48 O3 Li2 124.8(3) . . ?
C45 O3 Li2 126.0(3) . . ?
C52 O4 C49 109.2(3) . . ?
C52 O4 Li2 127.7(3) . . ?
C49 O4 Li2 122.9(3) . . ?
N1 Si1 C1 112.45(14) . . ?
N1 Si1 C2 113.77(16) . . ?
C1 Si1 C2 104.28(19) . . ?
N1 Si1 C3 111.57(15) . . ?
C1 Si1 C3 107.87(19) . . ?
C2 Si1 C3 106.4(2) . . ?
N1 Si2 C6 110.16(14) . . ?
N1 Si2 C5 112.25(16) . . ?
C6 Si2 C5 106.00(19) . . ?
N1 Si2 C4 114.76(14) . . ?
C6 Si2 C4 105.12(17) . . ?
C5 Si2 C4 107.95(19) . . ?
N2 Si3 C7 108.95(14) . . ?
N2 Si3 C8 113.78(16) . . ?
C7 Si3 C8 106.22(19) . . ?
N2 Si3 C9 113.60(18) . . ?
C7 Si3 C9 107.0(2) . . ?
C8 Si3 C9 106.8(2) . . ?
N2 Si4 C12 112.29(15) . . ?
N2 Si4 C10 115.65(15) . . ?
C12 Si4 C10 104.97(18) . . ?
N2 Si4 C11 109.34(16) . . ?
C12 Si4 C11 108.8(2) . . ?
C10 Si4 C11 105.39(17) . . ?
N3 Si5 C15 109.42(14) . . ?
N3 Si5 C13 112.69(15) . . ?
C15 Si5 C13 109.65(18) . . ?
N3 Si5 C14 110.74(16) . . ?
C15 Si5 C14 108.17(17) . . ?
C13 Si5 C14 106.0(2) . . ?
N4 Si6 C16 111.82(18) . . ?
N4 Si6 C18 110.83(17) . . ?
C16 Si6 C18 108.1(2) . . ?
N4 Si6 C17 114.28(19) . . ?
C16 Si6 C17 104.5(2) . . ?
C18 Si6 C17 106.9(3) . . ?
N5 Si7 C27 112.22(17) . . ?
N5 Si7 C29 112.3(2) . . ?
C27 Si7 C29 108.1(2) . . ?
N5 Si7 C28 113.7(2) . . ?
C27 Si7 C28 105.4(2) . . ?
C29 Si7 C28 104.6(2) . . ?
N5 Si8 C32 110.91(17) . . ?
N5 Si8 C31 112.0(2) . . ?
C32 Si8 C31 107.3(3) . . ?
N5 Si8 C30 114.7(2) . . ?
C32 Si8 C30 102.8(3) . . ?
C31 Si8 C30 108.5(3) . . ?
N6 Si9 C33 109.40(17) . . ?
N6 Si9 C34 113.9(2) . . ?
C33 Si9 C34 106.5(2) . . ?
N6 Si9 C35 114.2(2) . . ?
C33 Si9 C35 105.4(2) . . ?
C34 Si9 C35 106.8(3) . . ?
N6 Si10 C37 109.77(17) . . ?
N6 Si10 C36 111.92(18) . . ?
C37 Si10 C36 108.7(2) . . ?
N6 Si10 C38 115.3(2) . . ?
C37 Si10 C38 106.5(2) . . ?
C36 Si10 C38 104.2(2) . . ?
N7 Si11 C41 108.8(2) . . ?
N7 Si11 C39 112.41(18) . . ?
C41 Si11 C39 111.3(3) . . ?
N7 Si11 C40 112.50(17) . . ?
C41 Si11 C40 105.6(3) . . ?
C39 Si11 C40 106.0(2) . . ?
N8 Si12 C44 111.52(17) . . ?
N8 Si12 C42 111.82(19) . . ?
C44 Si12 C42 107.3(2) . . ?
N8 Si12 C43 113.96(18) . . ?
C44 Si12 C43 104.7(2) . . ?
C42 Si12 C43 107.0(2) . . ?
N4 Zr1 N3 96.09(11) . . ?
N4 Zr1 N1 109.88(10) . . ?
N3 Zr1 N1 108.63(9) . . ?
N4 Zr1 N2 109.43(10) . . ?
N3 Zr1 N2 109.25(10) . . ?
N1 Zr1 N2 120.75(9) . . ?
N8 Zr2 N7 95.85(11) . . ?
N8 Zr2 N5 111.89(11) . . ?
N7 Zr2 N5 109.63(11) . . ?
N8 Zr2 N6 109.16(11) . . ?
N7 Zr2 N6 109.36(11) . . ?
N5 Zr2 N6 118.57(11) . . ?

loop_
_geom_bond_atom_site_label_1
_geom_bond_atom_site_label_2
_geom_bond_distance
_geom_bond_site_symmetry_2
_geom_bond_publ_flag
C1 Si1 1.866(4) . ?
C2 Si1 1.876(4) . ?
C3 Si1 1.877(4) . ?
C4 Si2 1.880(3) . ?
C5 Si2 1.872(4) . ?
C6 Si2 1.858(3) . ?
C7 Si3 1.866(4) . ?
C8 Si3 1.873(4) . ?
C9 Si3 1.891(4) . ?
C10 Si4 1.880(3) . ?
C11 Si4 1.876(4) . ?
C12 Si4 1.870(4) . ?
C13 Si5 1.866(4) . ?
C14 Si5 1.886(4) . ?
C15 Si5 1.855(3) . ?
C16 Si6 1.887(5) . ?
C17 Si6 1.885(5) . ?
C18 Si6 1.874(4) . ?
C19 O1 1.450(4) . ?
C19 C20 1.492(6) . ?
C20 C21 1.365(8) . ?
C21 C22 1.449(7) . ?
C22 O1 1.444(5) . ?
C23 O2 1.443(5) . ?
C23 C24 1.451(6) . ?
C24 C25 1.460(7) . ?
C25 C26 1.522(6) . ?
C26 O2 1.434(4) . ?
C27 Si7 1.863(5) . ?
C28 Si7 1.879(4) . ?
C29 Si7 1.875(5) . ?
C30 Si8 1.893(5) . ?
C31 Si8 1.884(5) . ?
C32 Si8 1.866(5) . ?
C33 Si9 1.876(5) . ?
C34 Si9 1.877(5) . ?
C35 Si9 1.882(4) . ?
C36 Si10 1.878(4) . ?
C37 Si10 1.859(4) . ?
C38 Si10 1.885(4) . ?
C39 Si11 1.853(4) . ?
C40 Si11 1.895(5) . ?
C41 Si11 1.839(5) . ?
C42 Si12 1.870(5) . ?
C43 Si12 1.879(4) . ?
C44 Si12 1.875(4) . ?
C45 O3 1.444(4) . ?
C45 C46 1.501(6) . ?
C46 C47 1.405(7) . ?
C47 C48 1.516(6) . ?
C48 O3 1.433(5) . ?
C49 O4 1.458(4) . ?
C49 C50 1.513(5) . ?
C50 C51 1.542(6) . ?
C51 C52 1.504(6) . ?
C52 O4 1.437(4) . ?
Li1 O2 2.003(6) . ?
Li1 O1 2.061(6) . ?
Li1 N4 2.122(6) . ?
Li1 N3 2.201(6) . ?
Li2 O3 1.978(6) . ?
Li2 O4 2.046(6) . ?
Li2 N8 2.143(6) . ?
Li2 N7 2.180(6) . ?
N1 Si2 1.735(3) . ?
N1 Si1 1.744(3) . ?
N1 Zr1 2.146(3) . ?
N2 Si4 1.726(3) . ?
N2 Si3 1.731(3) . ?
N2 Zr1 2.163(2) . ?
N3 Si5 1.741(3) . ?
N3 Zr1 2.142(3) . ?
N4 Si6 1.703(3) . ?
N4 Zr1 1.911(3) . ?
N5 Si8 1.736(3) . ?
N5 Si7 1.736(3) . ?
N5 Zr2 2.156(3) . ?
N6 Si10 1.731(3) . ?
N6 Si9 1.733(3) . ?
N6 Zr2 2.158(3) . ?
N7 Si11 1.727(3) . ?
N7 Zr2 2.127(3) . ?
N8 Si12 1.705(3) . ?
N8 Zr2 1.939(3) . ?
